data_4508206
loop_
_publ_author_name
'Feng, Qi'
'Wang, Mingliang'
'Dong, Baoli'
'He, Jing'
'Xu, Chunxiang'

_publ_section_title
;
 Regulation of Arrangements of Pyrene Fluorophores via Solvates and
 Cocrystals for Fluorescence Modulation
;
_journal_issue 10
_journal_name_full 'Crystal Growth &amp; Design'
_journal_page_first 4418
_journal_paper_doi 10.1021/cg400853r
_journal_volume 13
_journal_year 2013
_chemical_formula_sum 'C27 H20 N2 O'
_chemical_formula_weight 388.45
_space_group_IT_number 15
_symmetry_cell_setting monoclinic
_symmetry_space_group_name_Hall '-C 2yc'
_symmetry_space_group_name_H-M 'C 1 2/c 1'
_atom_sites_solution_hydrogens geom
_atom_sites_solution_primary direct
_atom_sites_solution_secondary difmap
_audit_creation_method SHELXL-97
_cell_angle_alpha 90.00
_cell_angle_beta 129.08(3)
_cell_angle_gamma 90.00
_cell_formula_units_Z 8
_cell_length_a 30.305(6)
_cell_length_b 8.0420(16)
_cell_length_c 21.397(4)
_cell_measurement_reflns_used 25
_cell_measurement_temperature 293(2)
_cell_measurement_theta_max 14
_cell_measurement_theta_min 9
_cell_volume 4048(2)
_computing_structure_refinement 'SHELXL-97 (Sheldrick, 1997)'
_computing_structure_solution 'SHELXS-97 (Sheldrick, 1990)'
_diffrn_ambient_temperature 293(2)
_diffrn_measured_fraction_theta_full 0.997
_diffrn_measured_fraction_theta_max 0.997
_diffrn_measurement_device_type 'Nonius cad4'
_diffrn_measurement_method \w/2\q
_diffrn_radiation_monochromator graphite
_diffrn_radiation_source 'fine-focus sealed tube'
_diffrn_radiation_type MoK\a
_diffrn_radiation_wavelength 0.71073
_diffrn_reflns_av_R_equivalents 0.0000
_diffrn_reflns_av_sigmaI/netI 0.0679
_diffrn_reflns_limit_h_max 28
_diffrn_reflns_limit_h_min -36
_diffrn_reflns_limit_k_max 9
_diffrn_reflns_limit_k_min 0
_diffrn_reflns_limit_l_max 25
_diffrn_reflns_limit_l_min 0
_diffrn_reflns_number 3733
_diffrn_reflns_theta_full 25.43
_diffrn_reflns_theta_max 25.43
_diffrn_reflns_theta_min 1.73
_exptl_absorpt_coefficient_mu 0.078
_exptl_absorpt_correction_T_max 0.9922
_exptl_absorpt_correction_T_min 0.9770
_exptl_absorpt_correction_type psi-scan
_exptl_crystal_density_diffrn 1.275
_exptl_crystal_density_method 'not measured'
_exptl_crystal_F_000 1632
_exptl_crystal_size_max 0.30
_exptl_crystal_size_mid 0.20
_exptl_crystal_size_min 0.10
_refine_diff_density_max 0.205
_refine_diff_density_min -0.179
_refine_diff_density_rms 0.038
_refine_ls_extinction_method none
_refine_ls_goodness_of_fit_ref 1.001
_refine_ls_hydrogen_treatment mixed
_refine_ls_matrix_type full
_refine_ls_number_parameters 271
_refine_ls_number_reflns 3733
_refine_ls_number_restraints 0
_refine_ls_restrained_S_all 1.001
_refine_ls_R_factor_all 0.1367
_refine_ls_R_factor_gt 0.0642
_refine_ls_shift/su_max 0.000
_refine_ls_shift/su_mean 0.000
_refine_ls_structure_factor_coef Fsqd
_refine_ls_weighting_details 'calc w=1/[\s^2^(Fo^2^)+(0.0590P)^2^+0.0000P] where P=(Fo^2^+2Fc^2^)/3'
_refine_ls_weighting_scheme calc
_refine_ls_wR_factor_gt 0.1317
_refine_ls_wR_factor_ref 0.1572
_reflns_number_gt 1914
_reflns_number_total 3733
_reflns_threshold_expression >2sigma(I)
_cod_data_source_file cg400853r_si_002.cif
_cod_data_source_block x
_cod_depositor_comments
;
The following automatic conversions were performed:

'_symmetry_cell_setting' value 'Monoclinic' changed to 'monoclinic'
according to /home/saulius/struct/CIF-dictionaries/cif_core.dic
dictionary named 'cif_core.dic' version 2.4.2 from 2011-04-26.

Automatic conversion script
Id: cif_fix_values 1891 2012-01-12 08:04:46Z andrius 
;
_cod_original_cell_volume 4048.0(14)
_cod_original_sg_symbol_H-M C2/C
_cod_database_code 4508206

loop_
_symmetry_equiv_pos_as_xyz
'x, y, z'
'-x, y, -z+1/2'
'x+1/2, y+1/2, z'
'-x+1/2, y+1/2, -z+1/2'
'-x, -y, -z'
'x, -y, z-1/2'
'-x+1/2, -y+1/2, -z'
'x+1/2, -y+1/2, z-1/2'

loop_
_atom_site_label
_atom_site_type_symbol
_atom_site_fract_x
_atom_site_fract_y
_atom_site_fract_z
_atom_site_U_iso_or_equiv
_atom_site_adp_type
_atom_site_occupancy
_atom_site_symmetry_multiplicity
_atom_site_calc_flag
_atom_site_refinement_flags
O1 O 0.47026(9) 0.2666(3) 0.47053(12) 0.0667(6) Uani 1 1 d .
N1 N 0.44132(10) 0.1441(3) 0.35686(14) 0.0532(7) Uani 1 1 d .
C1 C 0.33568(14) 0.1481(4) 0.32452(17) 0.0626(9) Uani 1 1 d .
H1A H 0.3472 0.2340 0.3086 0.075 Uiso 1 1 calc R
N2 N 0.43879(10) 0.1413(3) 0.28942(13) 0.0500(6) Uani 1 1 d .
C2 C 0.28686(14) 0.1672(5) 0.31598(18) 0.0695(10) Uani 1 1 d .
H2B H 0.2662 0.2654 0.2945 0.083 Uiso 1 1 calc R
C3 C 0.26816(13) 0.0425(4) 0.33885(18) 0.0623(9) Uani 1 1 d .
C4 C 0.29912(12) -0.1093(4) 0.36889(15) 0.0504(8) Uani 1 1 d .
C5 C 0.21856(15) 0.0589(5) 0.3336(2) 0.0841(12) Uani 1 1 d .
H5A H 0.1979 0.1575 0.3143 0.101 Uiso 1 1 calc R
C6 C 0.20180(16) -0.0637(6) 0.3559(2) 0.0900(12) Uani 1 1 d .
H6A H 0.1701 -0.0473 0.3529 0.108 Uiso 1 1 calc R
C7 C 0.23028(14) -0.2185(5) 0.3839(2) 0.0697(10) Uani 1 1 d .
C8 C 0.27995(12) -0.2413(4) 0.39092(16) 0.0537(8) Uani 1 1 d .
C9 C 0.21220(16) -0.3486(6) 0.4056(2) 0.0866(12) Uani 1 1 d .
H9A H 0.1804 -0.3339 0.4025 0.104 Uiso 1 1 calc R
C10 C 0.24026(19) -0.4982(6) 0.4317(2) 0.0914(13) Uani 1 1 d .
H10A H 0.2271 -0.5833 0.4456 0.110 Uiso 1 1 calc R
C11 C 0.28739(16) -0.5235(4) 0.4374(2) 0.0782(10) Uani 1 1 d .
H11A H 0.3056 -0.6260 0.4544 0.094 Uiso 1 1 calc R
C12 C 0.30823(14) -0.3961(4) 0.41790(18) 0.0603(9) Uani 1 1 d .
C13 C 0.35793(14) -0.4130(4) 0.42470(18) 0.0600(8) Uani 1 1 d .
H13A H 0.3773 -0.5139 0.4423 0.072 Uiso 1 1 calc R
C14 C 0.37798(13) -0.2882(4) 0.40660(16) 0.0525(8) Uani 1 1 d .
H14A H 0.4111 -0.3044 0.4134 0.063 Uiso 1 1 calc R
C15 C 0.34914(12) -0.1302(4) 0.37704(15) 0.0458(7) Uani 1 1 d .
C16 C 0.36803(12) 0.0034(4) 0.35642(15) 0.0480(7) Uani 1 1 d .
C17 C 0.42364(13) -0.0136(3) 0.37036(17) 0.0502(7) Uani 1 1 d .
H17A H 0.4535 -0.0521 0.4255 0.060 Uiso 1 1 calc R
C18 C 0.42111(13) -0.1287(4) 0.31066(17) 0.0557(8) Uani 1 1 d .
H18A H 0.4520 -0.2087 0.3387 0.067 Uiso 1 1 calc R
H18B H 0.3852 -0.1877 0.2767 0.067 Uiso 1 1 calc R
C19 C 0.42708(11) -0.0097(4) 0.26222(16) 0.0472(7) Uani 1 1 d .
C20 C 0.42321(11) -0.0580(4) 0.19319(16) 0.0494(7) Uani 1 1 d .
C21 C 0.41829(14) -0.2231(4) 0.17249(19) 0.0699(10) Uani 1 1 d .
H21A H 0.4166 -0.3036 0.2021 0.084 Uiso 1 1 calc R
C22 C 0.41583(16) -0.2708(5) 0.1085(2) 0.0922(13) Uani 1 1 d .
H22A H 0.4127 -0.3828 0.0955 0.111 Uiso 1 1 calc R
C23 C 0.41792(16) -0.1537(6) 0.0642(2) 0.0920(13) Uani 1 1 d .
H23A H 0.4162 -0.1852 0.0209 0.110 Uiso 1 1 calc R
C24 C 0.42261(14) 0.0124(5) 0.08452(19) 0.0801(11) Uani 1 1 d .
H24A H 0.4237 0.0927 0.0542 0.096 Uiso 1 1 calc R
C25 C 0.42572(12) 0.0603(5) 0.14850(16) 0.0622(9) Uani 1 1 d .
H25A H 0.4295 0.1722 0.1620 0.075 Uiso 1 1 calc R
C26 C 0.46446(13) 0.2741(4) 0.40838(18) 0.0529(8) Uani 1 1 d .
C27 C 0.48132(16) 0.4228(4) 0.3859(2) 0.0736(10) Uani 1 1 d .
H27A H 0.4972 0.5057 0.4273 0.110 Uiso 1 1 calc R
H27B H 0.4485 0.4675 0.3359 0.110 Uiso 1 1 calc R
H27C H 0.5091 0.3910 0.3801 0.110 Uiso 1 1 calc R

loop_
_atom_site_aniso_label
_atom_site_aniso_U_11
_atom_site_aniso_U_22
_atom_site_aniso_U_33
_atom_site_aniso_U_23
_atom_site_aniso_U_13
_atom_site_aniso_U_12
O1 0.0911(16) 0.0631(15) 0.0574(13) -0.0128(11) 0.0523(13) -0.0122(13)
N1 0.0796(18) 0.0442(15) 0.0568(15) -0.0113(12) 0.0530(15) -0.0160(14)
C1 0.071(2) 0.061(2) 0.0529(19) 0.0121(17) 0.0373(18) 0.0045(19)
N2 0.0591(15) 0.0548(16) 0.0456(14) 0.0000(12) 0.0375(13) 0.0010(13)
C2 0.064(2) 0.077(2) 0.056(2) 0.0171(18) 0.0322(18) 0.022(2)
C3 0.054(2) 0.075(2) 0.0482(18) 0.0054(17) 0.0277(16) 0.0045(19)
C4 0.0480(18) 0.061(2) 0.0382(16) -0.0014(14) 0.0254(15) 0.0007(16)
C5 0.056(2) 0.108(3) 0.080(3) 0.014(2) 0.039(2) 0.027(2)
C6 0.063(2) 0.125(4) 0.090(3) -0.005(3) 0.052(2) 0.003(3)
C7 0.054(2) 0.093(3) 0.063(2) -0.012(2) 0.0373(18) -0.012(2)
C8 0.0466(18) 0.072(2) 0.0409(16) -0.0089(16) 0.0269(14) -0.0131(18)
C9 0.057(2) 0.128(4) 0.083(3) -0.021(3) 0.048(2) -0.024(3)
C10 0.089(3) 0.109(4) 0.098(3) -0.012(3) 0.069(3) -0.034(3)
C11 0.083(3) 0.076(3) 0.085(2) 0.004(2) 0.058(2) -0.019(2)
C12 0.065(2) 0.060(2) 0.0568(19) -0.0045(17) 0.0386(18) -0.0126(18)
C13 0.070(2) 0.0495(19) 0.072(2) 0.0052(17) 0.0498(19) 0.0015(17)
C14 0.0578(19) 0.0537(19) 0.0574(18) -0.0003(15) 0.0417(16) 0.0002(16)
C15 0.0512(18) 0.0498(19) 0.0392(15) -0.0032(14) 0.0298(14) -0.0018(15)
C16 0.0588(18) 0.0501(18) 0.0391(15) -0.0010(15) 0.0327(14) -0.0049(16)
C17 0.0622(19) 0.0465(17) 0.0503(17) -0.0038(15) 0.0394(15) -0.0092(16)
C18 0.069(2) 0.0511(19) 0.063(2) -0.0094(15) 0.0489(18) -0.0080(16)
C19 0.0454(17) 0.0483(18) 0.0502(16) -0.0063(15) 0.0312(14) -0.0006(15)
C20 0.0420(16) 0.065(2) 0.0448(16) -0.0081(16) 0.0293(14) -0.0019(16)
C21 0.079(2) 0.074(2) 0.068(2) -0.0169(19) 0.052(2) 0.003(2)
C22 0.110(3) 0.101(3) 0.081(3) -0.024(2) 0.068(3) 0.007(3)
C23 0.086(3) 0.140(4) 0.070(3) -0.028(3) 0.059(2) -0.006(3)
C24 0.073(2) 0.123(4) 0.054(2) -0.006(2) 0.0445(19) -0.013(2)
C25 0.059(2) 0.085(2) 0.0457(18) -0.0048(17) 0.0346(16) -0.0075(19)
C26 0.067(2) 0.0469(19) 0.0502(18) -0.0050(15) 0.0396(16) -0.0017(16)
C27 0.107(3) 0.0481(19) 0.082(2) -0.0036(19) 0.067(2) -0.013(2)

loop_
_atom_type_symbol
_atom_type_description
_atom_type_scat_dispersion_real
_atom_type_scat_dispersion_imag
_atom_type_scat_source
C C 0.0033 0.0016 'International Tables Vol C Tables 4.2.6.8 and 6.1.1.4'
H H 0.0000 0.0000 'International Tables Vol C Tables 4.2.6.8 and 6.1.1.4'
N N 0.0061 0.0033 'International Tables Vol C Tables 4.2.6.8 and 6.1.1.4'
O O 0.0106 0.0060 'International Tables Vol C Tables 4.2.6.8 and 6.1.1.4'

loop_
_geom_angle_atom_site_label_1
_geom_angle_atom_site_label_2
_geom_angle_atom_site_label_3
_geom_angle
C26 N1 N2 121.2(2)
C26 N1 C17 124.9(2)
N2 N1 C17 113.5(2)
C2 C1 C16 121.5(3)
C2 C1 H1A 119.3
C16 C1 H1A 119.3
C19 N2 N1 107.5(2)
C1 C2 C3 121.1(3)
C1 C2 H2B 119.4
C3 C2 H2B 119.4
C2 C3 C4 118.8(3)
C2 C3 C5 123.1(3)
C4 C3 C5 118.2(3)
C3 C4 C15 120.4(3)
C3 C4 C8 119.9(3)
C15 C4 C8 119.7(3)
C6 C5 C3 121.3(4)
C6 C5 H5A 119.3
C3 C5 H5A 119.3
C5 C6 C7 122.4(4)
C5 C6 H6A 118.8
C7 C6 H6A 118.8
C9 C7 C6 122.7(4)
C9 C7 C8 118.7(4)
C6 C7 C8 118.6(4)
C12 C8 C4 121.5(3)
C12 C8 C7 119.0(3)
C4 C8 C7 119.5(3)
C10 C9 C7 121.4(4)
C10 C9 H9A 119.3
C7 C9 H9A 119.3
C11 C10 C9 120.7(4)
C11 C10 H10A 119.6
C9 C10 H10A 119.6
C10 C11 C12 120.4(4)
C10 C11 H11A 119.8
C12 C11 H11A 119.8
C11 C12 C8 119.7(3)
C11 C12 C13 123.1(3)
C8 C12 C13 117.1(3)
C14 C13 C12 122.5(3)
C14 C13 H13A 118.8
C12 C13 H13A 118.8
C13 C14 C15 121.5(3)
C13 C14 H14A 119.2
C15 C14 H14A 119.2
C16 C15 C4 118.8(3)
C16 C15 C14 123.6(3)
C4 C15 C14 117.5(3)
C1 C16 C15 119.4(3)
C1 C16 C17 121.4(3)
C15 C16 C17 119.2(3)
N1 C17 C16 112.3(2)
N1 C17 C18 100.9(2)
C16 C17 C18 114.9(2)
N1 C17 H17A 109.5
C16 C17 H17A 109.5
C18 C17 H17A 109.5
C19 C18 C17 103.0(2)
C19 C18 H18A 111.2
C17 C18 H18A 111.2
C19 C18 H18B 111.2
C17 C18 H18B 111.2
H18A C18 H18B 109.1
N2 C19 C20 121.9(3)
N2 C19 C18 113.9(2)
C20 C19 C18 124.1(3)
C21 C20 C25 118.8(3)
C21 C20 C19 120.4(3)
C25 C20 C19 120.8(3)
C20 C21 C22 121.0(3)
C20 C21 H21A 119.5
C22 C21 H21A 119.5
C23 C22 C21 120.0(4)
C23 C22 H22A 120.0
C21 C22 H22A 120.0
C22 C23 C24 119.3(4)
C22 C23 H23A 120.4
C24 C23 H23A 120.4
C25 C24 C23 120.9(4)
C25 C24 H24A 119.5
C23 C24 H24A 119.5
C24 C25 C20 120.0(3)
C24 C25 H25A 120.0
C20 C25 H25A 120.0
O1 C26 N1 119.5(3)
O1 C26 C27 122.9(3)
N1 C26 C27 117.6(2)
C26 C27 H27A 109.5
C26 C27 H27B 109.5
H27A C27 H27B 109.5
C26 C27 H27C 109.5
H27A C27 H27C 109.5
H27B C27 H27C 109.5

loop_
_geom_bond_atom_site_label_1
_geom_bond_atom_site_label_2
_geom_bond_distance
O1 C26 1.228(3)
N1 C26 1.351(3)
N1 N2 1.396(3)
N1 C17 1.474(3)
C1 C2 1.380(4)
C1 C16 1.392(4)
C1 H1A 0.9300
N2 C19 1.296(3)
C2 C3 1.384(4)
C2 H2B 0.9300
C3 C4 1.422(4)
C3 C5 1.441(4)
C4 C15 1.423(4)
C4 C8 1.425(4)
C5 C6 1.327(5)
C5 H5A 0.9300
C6 C7 1.415(5)
C6 H6A 0.9300
C7 C9 1.390(5)
C7 C8 1.427(4)
C8 C12 1.412(4)
C9 C10 1.372(5)
C9 H9A 0.9300
C10 C11 1.369(5)
C10 H10A 0.9300
C11 C12 1.398(4)
C11 H11A 0.9300
C12 C13 1.425(4)
C13 C14 1.350(4)
C13 H13A 0.9300
C14 C15 1.442(4)
C14 H14A 0.9300
C15 C16 1.413(4)
C16 C17 1.521(4)
C17 C18 1.540(3)
C17 H17A 0.9800
C18 C19 1.503(4)
C18 H18A 0.9700
C18 H18B 0.9700
C19 C20 1.459(4)
C20 C21 1.378(4)
C20 C25 1.385(4)
C21 C22 1.378(4)
C21 H21A 0.9300
C22 C23 1.365(5)
C22 H22A 0.9300
C23 C24 1.384(5)
C23 H23A 0.9300
C24 C25 1.367(4)
C24 H24A 0.9300
C25 H25A 0.9300
C26 C27 1.494(4)
C27 H27A 0.9600
C27 H27B 0.9600
C27 H27C 0.9600

loop_
_geom_torsion_atom_site_label_1
_geom_torsion_atom_site_label_2
_geom_torsion_atom_site_label_3
_geom_torsion_atom_site_label_4
_geom_torsion
C26 N1 N2 C19 165.6(3)
C17 N1 N2 C19 -6.9(3)
C16 C1 C2 C3 0.0(5)
C1 C2 C3 C4 -2.2(5)
C1 C2 C3 C5 177.8(3)
C2 C3 C4 C15 1.5(4)
C5 C3 C4 C15 -178.5(3)
C2 C3 C4 C8 -178.4(3)
C5 C3 C4 C8 1.6(4)
C2 C3 C5 C6 179.7(4)
C4 C3 C5 C6 -0.2(5)
C3 C5 C6 C7 -1.6(6)
C5 C6 C7 C9 -178.6(4)
C5 C6 C7 C8 2.1(6)
C3 C4 C8 C12 177.4(3)
C15 C4 C8 C12 -2.5(4)
C3 C4 C8 C7 -1.1(4)
C15 C4 C8 C7 178.9(3)
C9 C7 C8 C12 1.4(4)
C6 C7 C8 C12 -179.2(3)
C9 C7 C8 C4 180.0(3)
C6 C7 C8 C4 -0.6(4)
C6 C7 C9 C10 179.1(4)
C8 C7 C9 C10 -1.5(5)
C7 C9 C10 C11 0.3(6)
C9 C10 C11 C12 1.0(6)
C10 C11 C12 C8 -1.0(5)
C10 C11 C12 C13 178.2(3)
C4 C8 C12 C11 -178.7(3)
C7 C8 C12 C11 -0.2(4)
C4 C8 C12 C13 2.0(4)
C7 C8 C12 C13 -179.5(3)
C11 C12 C13 C14 -179.2(3)
C8 C12 C13 C14 0.1(4)
C12 C13 C14 C15 -1.7(5)
C3 C4 C15 C16 1.3(4)
C8 C4 C15 C16 -178.7(2)
C3 C4 C15 C14 -179.0(2)
C8 C4 C15 C14 1.0(4)
C13 C14 C15 C16 -179.2(3)
C13 C14 C15 C4 1.1(4)
C2 C1 C16 C15 3.0(4)
C2 C1 C16 C17 -176.4(3)
C4 C15 C16 C1 -3.6(4)
C14 C15 C16 C1 176.8(3)
C4 C15 C16 C17 175.8(2)
C14 C15 C16 C17 -3.8(4)
C26 N1 C17 C16 75.9(4)
N2 N1 C17 C16 -111.8(2)
C26 N1 C17 C18 -161.2(3)
N2 N1 C17 C18 11.0(3)
C1 C16 C17 N1 7.7(4)
C15 C16 C17 N1 -171.7(2)
C1 C16 C17 C18 -106.9(3)
C15 C16 C17 C18 73.7(3)
N1 C17 C18 C19 -10.2(3)
C16 C17 C18 C19 110.8(3)
N1 N2 C19 C20 -177.8(2)
N1 N2 C19 C18 -0.8(3)
C17 C18 C19 N2 7.5(3)
C17 C18 C19 C20 -175.5(2)
N2 C19 C20 C21 171.3(3)
C18 C19 C20 C21 -5.4(4)
N2 C19 C20 C25 -7.3(4)
C18 C19 C20 C25 176.0(3)
C25 C20 C21 C22 0.0(5)
C19 C20 C21 C22 -178.6(3)
C20 C21 C22 C23 -0.4(6)
C21 C22 C23 C24 0.1(6)
C22 C23 C24 C25 0.7(6)
C23 C24 C25 C20 -1.1(5)
C21 C20 C25 C24 0.8(4)
C19 C20 C25 C24 179.3(3)
N2 N1 C26 O1 -174.0(3)
C17 N1 C26 O1 -2.3(5)
N2 N1 C26 C27 6.7(4)
C17 N1 C26 C27 178.4(3)
